data_2221458
loop_
_publ_author_name
'Yin, Haoyong'
'Wang, Ling'
'Nie, Qiulin'

_publ_section_title
Bis[\m-5-(5-carboxylato-3-pyridyl)tetrazolato-\k^3^<i>N</i>^1^,<i>N</i>^5^:<i>N</i>^2^]bis[triaquazinc(II)]
_journal_coeditor_code NG2558
_journal_issue 4
_journal_name_full 'Acta Crystallographica Section E'
_journal_page_first m425
_journal_paper_doi 10.1107/S1600536809009660
_journal_volume 65
_journal_year 2009
_chemical_formula_iupac '[Zn2 (C7 H3 N5 O2)2 (H2 O)6]'
_chemical_formula_moiety 'C14 H18 N10 O10 Zn2'
_chemical_formula_sum 'C14 H18 N10 O10 Zn2'
_chemical_formula_weight 617.12
_chemical_name_systematic
;
Bis[\m-5-(5-carboxylato-3-pyridyl)tetrazolato-
\k^3^<i>N</i>^1^,<i>N</i>^5^:<i>N</i>^2^]bis[triaquazinc(II)]
;
_space_group_IT_number 14
_symmetry_cell_setting monoclinic
_symmetry_space_group_name_Hall '-P 2ybc'
_symmetry_space_group_name_H-M 'P 1 21/c 1'
_atom_sites_solution_hydrogens geom
_atom_sites_solution_primary direct
_atom_sites_solution_secondary difmap
_audit_creation_method SHELXL-97
_cell_angle_alpha 90.00
_cell_angle_beta 104.914(4)
_cell_angle_gamma 90.00
_cell_formula_units_Z 2
_cell_length_a 12.751(5)
_cell_length_b 12.685(4)
_cell_length_c 6.992(3)
_cell_measurement_reflns_used 2535
_cell_measurement_temperature 295(2)
_cell_measurement_theta_max 27.4797
_cell_measurement_theta_min 3.2118
_cell_volume 1092.8(7)
_computing_cell_refinement 'CrystalClear (Rigaku, 2000)'
_computing_data_collection 'CrystalClear (Rigaku, 2000)'
_computing_data_reduction 'CrystalClear (Rigaku, 2000)'
_computing_molecular_graphics 'X-SEED (Barbour, 2001)'
_computing_publication_material 'SHELXL97 (Sheldrick, 2008)'
_computing_structure_refinement 'SHELXL97 (Sheldrick, 2008)'
_computing_structure_solution 'SHELXS97 (Sheldrick, 2008)'
_diffrn_ambient_temperature 295(2)
_diffrn_detector_area_resol_mean 14.6306
_diffrn_measured_fraction_theta_full 0.999
_diffrn_measured_fraction_theta_max 0.999
_diffrn_measurement_device_type 'Rigaku Mercury CCD'
_diffrn_measurement_method CCD_Profile_fitting
_diffrn_radiation_monochromator graphite
_diffrn_radiation_source 'fine-focus sealed tube'
_diffrn_radiation_type MoK\a
_diffrn_radiation_wavelength 0.71073
_diffrn_reflns_av_R_equivalents 0.0312
_diffrn_reflns_av_sigmaI/netI 0.0353
_diffrn_reflns_limit_h_max 16
_diffrn_reflns_limit_h_min -13
_diffrn_reflns_limit_k_max 13
_diffrn_reflns_limit_k_min -16
_diffrn_reflns_limit_l_max 8
_diffrn_reflns_limit_l_min -9
_diffrn_reflns_number 8378
_diffrn_reflns_theta_full 27.48
_diffrn_reflns_theta_max 27.48
_diffrn_reflns_theta_min 2.30
_exptl_absorpt_coefficient_mu 2.272
_exptl_absorpt_correction_T_max 1.0000
_exptl_absorpt_correction_T_min 0.8800
_exptl_absorpt_correction_type multi-scan
_exptl_absorpt_process_details '(CrystalClear; Rigaku, 2000)'
_exptl_crystal_colour colorless
_exptl_crystal_density_diffrn 1.875
_exptl_crystal_density_method 'not measured'
_exptl_crystal_description Prism
_exptl_crystal_F_000 624
_exptl_crystal_size_max 0.12
_exptl_crystal_size_mid 0.08
_exptl_crystal_size_min 0.08
_refine_diff_density_max 0.443
_refine_diff_density_min -0.310
_refine_ls_extinction_method none
_refine_ls_goodness_of_fit_ref 1.096
_refine_ls_hydrogen_treatment mixed
_refine_ls_matrix_type full
_refine_ls_number_parameters 187
_refine_ls_number_reflns 2502
_refine_ls_number_restraints 6
_refine_ls_restrained_S_all 1.095
_refine_ls_R_factor_all 0.0413
_refine_ls_R_factor_gt 0.0321
_refine_ls_shift/su_max 0.001
_refine_ls_shift/su_mean 0.000
_refine_ls_structure_factor_coef Fsqd
_refine_ls_weighting_details 'calc w=1/[\s^2^(Fo^2^)+(0.0236P)^2^+0.4632P] where P=(Fo^2^+2Fc^2^)/3'
_refine_ls_weighting_scheme calc
_refine_ls_wR_factor_gt 0.0598
_refine_ls_wR_factor_ref 0.0635
_reflns_number_gt 2146
_reflns_number_total 2502
_reflns_threshold_expression I>2\s(I)
_cod_data_source_file ng2558.cif
_cod_data_source_block I
_cod_depositor_comments
;
The following automatic conversions were performed:
'_exptl_absorpt_correction_type' value 'Multi-scan' changed to
'multi-scan' according to
'/home/saulius/struct/CIF-dictionaries/cif_core.dic' dictionary named
'cif_core.dic' version 2.4.1 from 2010-06-29.

Automatic conversion script
Id: cif_fix_enum 1527 2010-12-29 10:47:43Z saulius 

The following automatic conversions were performed:

'_exptl_absorpt_correction_type' value 'Multi-scan' changed to
'multi-scan' according to
/home/saulius/struct/CIF-dictionaries/cif_core.dic dictionary named
'cif_core.dic' version 2.4.1 from 2010-06-29.

Automatic conversion script
Id: cif_fix_values 1715 2011-07-08 13:25:40Z adriana 
;
_cod_original_cell_volume 1092.9(7)
_cod_original_sg_symbol_H-M 'P 21/c'
_cod_database_code 2221458
_cod_database_fobs_code 2221458

loop_
_symmetry_equiv_pos_as_xyz
'x, y, z'
'-x, y+1/2, -z+1/2'
'-x, -y, -z'
'x, -y-1/2, z-1/2'

loop_
_atom_site_type_symbol
_atom_site_label
_atom_site_fract_x
_atom_site_fract_y
_atom_site_fract_z
_atom_site_U_iso_or_equiv
_atom_site_adp_type
_atom_site_calc_flag
_atom_site_refinement_flags
_atom_site_occupancy
_atom_site_disorder_assembly
_atom_site_disorder_group
Zn Zn1 0.16114(2) 0.451195(18) 0.04261(4) 0.01891(9) Uani d . 1 . .
N N1 0.29843(15) 0.55236(13) 0.1954(3) 0.0199(4) Uani d . 1 . .
O O2 0.62383(14) 0.48266(13) 0.2838(3) 0.0345(4) Uani d . 1 . .
O O1 0.67185(13) 0.64838(12) 0.3616(2) 0.0273(4) Uani d . 1 . .
N N2 0.08352(15) 0.59050(14) 0.1144(3) 0.0184(4) Uani d . 1 . .
C C1 0.60194(19) 0.57469(18) 0.3163(3) 0.0219(5) Uani d . 1 . .
C C4 0.3458(2) 0.72742(18) 0.3169(4) 0.0258(5) Uani d . 1 . .
H H4 0.3239 0.7953 0.3491 0.031 Uiso calc R 1 . .
C C6 0.26966(19) 0.65036(16) 0.2412(3) 0.0196(5) Uani d . 1 . .
C C3 0.4544(2) 0.70372(18) 0.3447(4) 0.0260(5) Uani d . 1 . .
H H3 0.5079 0.7557 0.3958 0.031 Uiso calc R 1 . .
C C2 0.48558(18) 0.60427(17) 0.2980(3) 0.0193(5) Uani d . 1 . .
C C5 0.40336(19) 0.53119(17) 0.2249(3) 0.0217(5) Uani d . 1 . .
H H5 0.4236 0.4624 0.1944 0.026 Uiso calc R 1 . .
O O3 0.26729(15) 0.34205(13) -0.0178(3) 0.0278(4) Uani d D 1 . .
O O4 0.16780(16) 0.52386(13) -0.2289(3) 0.0277(4) Uani d D 1 . .
C C7 0.15272(19) 0.66661(16) 0.1971(3) 0.0184(5) Uani d . 1 . .
O O5 0.16098(16) 0.37901(15) 0.3062(3) 0.0353(5) Uani d D 1 . .
N N5 -0.01525(15) 0.63182(14) 0.0916(3) 0.0195(4) Uani d . 1 . .
N N4 -0.00558(16) 0.72963(15) 0.1574(3) 0.0250(4) Uani d . 1 . .
N N3 0.09973(16) 0.75412(15) 0.2242(3) 0.0245(4) Uani d . 1 . .
H H4A 0.141(2) 0.5845(12) -0.254(4) 0.041(9) Uiso d D 1 . .
H H3A 0.289(2) 0.2851(13) 0.042(4) 0.040(8) Uiso d D 1 . .
H H4B 0.2293(14) 0.527(2) -0.254(5) 0.047(9) Uiso d D 1 . .
H H3B 0.279(2) 0.339(2) -0.132(2) 0.045(9) Uiso d D 1 . .
H H5A 0.114(2) 0.336(2) 0.320(5) 0.058(10) Uiso d D 1 . .
H H5B 0.2086(18) 0.383(2) 0.415(2) 0.040(8) Uiso d D 1 . .

loop_
_atom_site_aniso_label
_atom_site_aniso_U_11
_atom_site_aniso_U_22
_atom_site_aniso_U_33
_atom_site_aniso_U_12
_atom_site_aniso_U_13
_atom_site_aniso_U_23
Zn1 0.01593(16) 0.01373(14) 0.02694(15) -0.00018(10) 0.00528(11) -0.00126(10)
N1 0.0160(10) 0.0159(9) 0.0274(10) -0.0006(7) 0.0051(8) -0.0027(8)
O2 0.0210(10) 0.0243(9) 0.0606(12) 0.0007(7) 0.0146(9) -0.0065(8)
O1 0.0170(9) 0.0271(9) 0.0372(10) -0.0048(7) 0.0059(8) -0.0073(7)
N2 0.0140(10) 0.0172(9) 0.0240(10) 0.0005(7) 0.0051(8) -0.0017(7)
C1 0.0166(13) 0.0276(13) 0.0222(12) -0.0001(9) 0.0061(10) -0.0008(9)
C4 0.0196(13) 0.0194(11) 0.0382(14) 0.0004(9) 0.0071(11) -0.0072(10)
C6 0.0188(13) 0.0170(11) 0.0228(11) 0.0007(9) 0.0051(10) -0.0022(9)
C3 0.0206(13) 0.0215(12) 0.0344(14) -0.0052(10) 0.0042(11) -0.0072(10)
C2 0.0146(12) 0.0207(11) 0.0222(12) -0.0003(9) 0.0039(9) -0.0007(9)
C5 0.0173(13) 0.0192(11) 0.0288(12) 0.0011(9) 0.0063(10) -0.0016(9)
O3 0.0332(11) 0.0185(9) 0.0347(10) 0.0079(7) 0.0141(9) 0.0029(8)
O4 0.0258(11) 0.0238(9) 0.0367(10) 0.0053(7) 0.0139(9) 0.0075(8)
C7 0.0168(12) 0.0167(10) 0.0218(11) -0.0013(8) 0.0050(9) -0.0036(9)
O5 0.0301(12) 0.0394(11) 0.0302(10) -0.0183(9) -0.0033(9) 0.0129(8)
N5 0.0135(10) 0.0175(9) 0.0273(10) 0.0009(7) 0.0050(8) -0.0028(8)
N4 0.0185(11) 0.0199(10) 0.0363(12) 0.0006(8) 0.0067(9) -0.0077(8)
N3 0.0170(11) 0.0202(10) 0.0353(11) 0.0011(8) 0.0048(9) -0.0089(8)

loop_
_atom_type_symbol
_atom_type_description
_atom_type_scat_dispersion_real
_atom_type_scat_dispersion_imag
_atom_type_scat_source
C C 0.0033 0.0016 'International Tables Vol C Tables 4.2.6.8 and 6.1.1.4'
H H 0.0000 0.0000 'International Tables Vol C Tables 4.2.6.8 and 6.1.1.4'
N N 0.0061 0.0033 'International Tables Vol C Tables 4.2.6.8 and 6.1.1.4'
O O 0.0106 0.0060 'International Tables Vol C Tables 4.2.6.8 and 6.1.1.4'
Zn Zn 0.2839 1.4301 'International Tables Vol C Tables 4.2.6.8 and 6.1.1.4'

loop_
_geom_angle_atom_site_label_1
_geom_angle_atom_site_label_2
_geom_angle_atom_site_label_3
_geom_angle_site_symmetry_1
_geom_angle_site_symmetry_3
_geom_angle
_geom_angle_publ_flag
O3 Zn1 O5 . . 92.12(8) yes
O3 Zn1 O4 . . 85.92(7) yes
O5 Zn1 O4 . . 177.71(8) yes
O3 Zn1 N5 . 3_565 97.06(7) ?
O5 Zn1 N5 . 3_565 88.43(7) ?
O4 Zn1 N5 . 3_565 92.97(7) ?
O3 Zn1 N2 . . 166.01(7) ?
O5 Zn1 N2 . . 92.86(8) ?
O4 Zn1 N2 . . 88.79(7) ?
N5 Zn1 N2 3_565 . 96.13(7) ?
O3 Zn1 N1 . . 90.51(7) ?
O5 Zn1 N1 . . 90.49(7) ?
O4 Zn1 N1 . . 88.35(7) ?
N5 Zn1 N1 3_565 . 172.39(7) ?
N2 Zn1 N1 . . 76.39(7) ?
C5 N1 C6 . . 118.12(19) ?
C5 N1 Zn1 . . 126.76(14) ?
C6 N1 Zn1 . . 114.64(15) ?
C7 N2 N5 . . 105.42(17) ?
C7 N2 Zn1 . . 113.79(15) ?
N5 N2 Zn1 . . 140.58(14) ?
O2 C1 O1 . . 124.2(2) ?
O2 C1 C2 . . 119.0(2) ?
O1 C1 C2 . . 116.8(2) ?
C3 C4 C6 . . 118.7(2) ?
C3 C4 H4 . . 120.7 ?
C6 C4 H4 . . 120.7 ?
N1 C6 C4 . . 122.1(2) ?
N1 C6 C7 . . 113.79(19) ?
C4 C6 C7 . . 124.1(2) ?
C4 C3 C2 . . 120.2(2) ?
C4 C3 H3 . . 119.9 ?
C2 C3 H3 . . 119.9 ?
C3 C2 C5 . . 117.2(2) ?
C3 C2 C1 . . 122.9(2) ?
C5 C2 C1 . . 119.8(2) ?
N1 C5 C2 . . 123.7(2) ?
N1 C5 H5 . . 118.1 ?
C2 C5 H5 . . 118.1 ?
Zn1 O3 H3A . . 128.6(19) ?
Zn1 O3 H3B . . 121(2) ?
H3A O3 H3B . . 108(3) ?
Zn1 O4 H4A . . 118.2(19) ?
Zn1 O4 H4B . . 117(2) ?
H4A O4 H4B . . 105(3) ?
N2 C7 N3 . . 111.1(2) ?
N2 C7 C6 . . 121.04(19) ?
N3 C7 C6 . . 127.8(2) ?
Zn1 O5 H5A . . 124(2) ?
Zn1 O5 H5B . . 128(2) ?
H5A O5 H5B . . 108(3) ?
N4 N5 N2 . . 109.10(17) ?
N4 N5 Zn1 . 3_565 127.65(14) ?
N2 N5 Zn1 . 3_565 123.21(13) ?
N5 N4 N3 . . 109.59(17) ?
C7 N3 N4 . . 104.80(18) ?

loop_
_geom_bond_atom_site_label_1
_geom_bond_atom_site_label_2
_geom_bond_site_symmetry_2
_geom_bond_distance
_geom_bond_publ_flag
Zn1 O3 . 2.0547(18) yes
Zn1 O5 . 2.0587(19) yes
Zn1 O4 . 2.1317(18) yes
Zn1 N5 3_565 2.1333(19) yes
Zn1 N2 . 2.1470(18) yes
Zn1 N1 . 2.2114(19) yes
N1 C5 . 1.328(3) ?
N1 C6 . 1.358(3) ?
O2 C1 . 1.235(3) ?
O1 C1 . 1.274(3) ?
N2 C7 . 1.335(3) ?
N2 N5 . 1.335(2) ?
C1 C2 . 1.504(3) ?
C4 C3 . 1.381(3) ?
C4 C6 . 1.384(3) ?
C4 H4 . 0.9500 ?
C6 C7 . 1.457(3) ?
C3 C2 . 1.386(3) ?
C3 H3 . 0.9500 ?
C2 C5 . 1.394(3) ?
C5 H5 . 0.9500 ?
O3 H3A . 0.846(10) ?
O3 H3B . 0.849(10) ?
O4 H4A . 0.841(10) ?
O4 H4B . 0.846(10) ?
C7 N3 . 1.338(3) ?
O5 H5A . 0.841(10) ?
O5 H5B . 0.844(10) ?
N5 N4 . 1.318(3) ?
N5 Zn1 3_565 2.1333(19) ?
N4 N3 . 1.340(3) ?

loop_
_geom_hbond_atom_site_label_D
_geom_hbond_atom_site_label_H
_geom_hbond_atom_site_label_A
_geom_hbond_site_symmetry_A
_geom_hbond_distance_DH
_geom_hbond_distance_HA
_geom_hbond_distance_DA
_geom_hbond_angle_DHA
O4 H4B O2 3_665 0.846(10) 1.942(11) 2.782(3) 172(3)
O4 H4A N3 4_575 0.841(10) 2.110(11) 2.940(3) 169(3)
O3 H3B O1 3_665 0.849(10) 1.875(12) 2.712(3) 169(3)
O3 H3A O1 2_645 0.846(10) 1.880(11) 2.719(2) 171(3)
O5 H5B O1 3_666 0.844(10) 1.922(13) 2.740(3) 163(3)
O5 H5A N4 2_545 0.841(10) 1.960(10) 2.800(3) 177(3)
